data_7112651
loop_
_publ_author_name
'S. Pal'
'P. Y. Zavalij'
'A. N. Vedernikov'

_publ_section_title
;
 Oxidative C(sp3)-H bond cleavage, C-C and C[double bond, length as
 m-dash]C coupling at a boron center with O2 as the oxidant mediated by
 platinum(II)
;
_journal_name_full Chem.Commun.
_journal_page_first 5376
_journal_paper_doi 10.1039/C3CC47445C
_journal_volume 50
_journal_year 2014
_chemical_formula_moiety 'C21 H31 B N2 Pt'
_chemical_formula_sum 'C21 H31 B N2 Pt'
_chemical_formula_weight 517.38
_chemical_name_common Pt-complex
_chemical_name_systematic
;
Pt-complex
;
_space_group_crystal_system monoclinic
_space_group_IT_number 14
_space_group_name_Hall '-P 2ybc'
_space_group_name_H-M_alt 'P 1 21/c 1'
_symmetry_space_group_name_Hall '-P 2ybc'
_symmetry_space_group_name_H-M 'P 1 21/c 1'
_atom_sites_solution_hydrogens geom
_atom_sites_solution_primary direct
_atom_sites_solution_secondary difmap
_audit_creation_method 'SHELXL-97 & ZCIF'
_cell_angle_alpha 90
_cell_angle_beta 111.4895(11)
_cell_angle_gamma 90
_cell_formula_units_Z 4
_cell_length_a 13.7998(10)
_cell_length_b 10.3648(8)
_cell_length_c 14.9296(11)
_cell_measurement_reflns_used 17909
_cell_measurement_temperature 150(2)
_cell_measurement_theta_max 32.1
_cell_measurement_theta_min 2.4
_cell_volume 1987.0(3)
_computing_cell_refinement Apex2
_computing_data_collection 'Apex2 (Bruker, 2010)'
_computing_data_reduction Apex2
_computing_molecular_graphics 'XSHEL (Bruker, 2004)'
_computing_publication_material Apex2
_computing_structure_refinement 'SHELXL-2012 (Sheldrick, 2012)'
_diffrn_ambient_temperature 150(2)
_diffrn_detector_area_resol_mean 8.333
_diffrn_measured_fraction_theta_full 1.000
_diffrn_measured_fraction_theta_max 0.999
_diffrn_measurement_device_type 'three-circle diffractometer'
_diffrn_measurement_method '\f and \w scans'
_diffrn_radiation_monochromator graphite
_diffrn_radiation_source 'sealed tube'
_diffrn_radiation_type MoK\a
_diffrn_radiation_wavelength 0.71073
_diffrn_reflns_av_R_equivalents 0.0264
_diffrn_reflns_Laue_measured_fraction_full 1.000
_diffrn_reflns_Laue_measured_fraction_max 0.999
_diffrn_reflns_limit_h_max 19
_diffrn_reflns_limit_h_min -19
_diffrn_reflns_limit_k_max 14
_diffrn_reflns_limit_k_min -14
_diffrn_reflns_limit_l_max 21
_diffrn_reflns_limit_l_min -20
_diffrn_reflns_number 31911
_diffrn_reflns_point_group_measured_fraction_full 1.000
_diffrn_reflns_point_group_measured_fraction_max 0.999
_diffrn_reflns_theta_full 25.000
_diffrn_reflns_theta_max 29.993
_diffrn_reflns_theta_min 2.452
_exptl_absorpt_coefficient_mu 7.067
_exptl_absorpt_correction_T_max 0.493
_exptl_absorpt_correction_T_min 0.128
_exptl_absorpt_correction_type multi-scan
_exptl_absorpt_process_details 'SADABS (Sheldrick, 2008)'
_exptl_crystal_colour colourless
_exptl_crystal_density_diffrn 1.730
_exptl_crystal_density_method 'not measured'
_exptl_crystal_description prism
_exptl_crystal_F_000 1016
_exptl_crystal_size_max 0.30
_exptl_crystal_size_mid 0.21
_exptl_crystal_size_min 0.10
_refine_diff_density_max 3.469
_refine_diff_density_min -1.911
_refine_diff_density_rms 0.108
_refine_ls_extinction_method none
_refine_ls_goodness_of_fit_ref 1.000
_refine_ls_hydrogen_treatment mixed
_refine_ls_matrix_type full
_refine_ls_number_parameters 458
_refine_ls_number_reflns 5790
_refine_ls_number_restraints 820
_refine_ls_restrained_S_all 0.953
_refine_ls_R_factor_all 0.0296
_refine_ls_R_factor_gt 0.0252
_refine_ls_shift/su_max 0.001
_refine_ls_shift/su_mean 0.000
_refine_ls_structure_factor_coef Fsqd
_refine_ls_weighting_details
;
w=1/[\s^2^(Fo^2^)+(0.0100P)^2^+7.6500P]
where P=(Fo^2^+2Fc^2^)/3
;
_refine_ls_weighting_scheme calc
_refine_ls_wR_factor_gt 0.0536
_refine_ls_wR_factor_ref 0.0550
_reflns_Friedel_coverage 0.000
_reflns_number_gt 5236
_reflns_number_total 5790
_reflns_threshold_expression 'I > 2\s(I)'
_cod_data_source_file c3cc47445c.txt
_cod_data_source_block 2334
_cod_database_code 7112651
_shelx_space_group_comment
;
The symmetry employed for this shelxl refinement is uniquely defined
by the following loop, which should always be used as a source of
symmetry information in preference to the above space-group names.
They are only intended as comments.
;
_shelx_estimated_absorpt_t_min 0.226
_shelx_estimated_absorpt_t_max 0.538
_diffrn_reflns_sigmai/neti 0.0181

loop_
_space_group_symop_operation_xyz
'x, y, z'
'-x, y+1/2, -z+1/2'
'-x, -y, -z'
'x, -y-1/2, z-1/2'

loop_
_atom_site_label
_atom_site_type_symbol
_atom_site_fract_x
_atom_site_fract_y
_atom_site_fract_z
_atom_site_U_iso_or_equiv
_atom_site_adp_type
_atom_site_occupancy
_atom_site_site_symmetry_order
_atom_site_calc_flag
_atom_site_refinement_flags
_atom_site_disorder_assembly
_atom_site_disorder_group
Pt1 Pt 0.310504(10) 0.483821(11) 0.161229(9) 0.02655(4) Uani 0.9485(6) 1 d PD A 1
C1 C 0.3809(4) 0.3071(3) 0.1768(3) 0.0462(10) Uani 0.9485(6) 1 d PDU A 1
H1A H 0.4317 0.3077 0.1451 0.069 Uiso 0.9485(6) 1 calc PRD A 1
H1B H 0.3282 0.2408 0.1474 0.069 Uiso 0.9485(6) 1 calc PRD A 1
H1C H 0.4165 0.2881 0.2454 0.069 Uiso 0.9485(6) 1 calc PRD A 1
C2 C 0.1984(4) 0.3990(4) 0.2053(4) 0.0511(11) Uani 0.9485(6) 1 d PDU A 1
H2A H 0.1513 0.3466 0.1527 0.077 Uiso 0.9485(6) 1 calc PRD A 1
H2B H 0.1586 0.4665 0.2224 0.077 Uiso 0.9485(6) 1 calc PRD A 1
H2C H 0.2327 0.3440 0.2614 0.077 Uiso 0.9485(6) 1 calc PRD A 1
C3 C 0.4020(4) 0.5196(4) 0.3035(3) 0.0418(9) Uani 0.9485(6) 1 d PDU A 1
H3A H 0.3708 0.4782 0.3455 0.063 Uiso 0.9485(6) 1 calc PRD A 1
H3B H 0.4065 0.6129 0.3150 0.063 Uiso 0.9485(6) 1 calc PRD A 1
H3C H 0.4720 0.4846 0.3173 0.063 Uiso 0.9485(6) 1 calc PRD A 1
B1 B 0.2542(3) 0.7035(3) 0.0173(3) 0.0235(6) Uani 0.9485(6) 1 d PDU A 1
C11 C 0.2242(3) 0.7208(3) 0.1136(2) 0.0264(6) Uani 0.9485(6) 1 d PDU A 1
H11 H 0.237(3) 0.650(4) 0.158(3) 0.032 Uiso 0.9485(6) 1 d PD A 1
C12 C 0.2852(3) 0.8350(3) 0.1745(3) 0.0319(7) Uani 0.9485(6) 1 d PDU A 1
H12A H 0.2653 0.8447 0.2315 0.038 Uiso 0.9485(6) 1 calc PRD A 1
H12B H 0.3605 0.8148 0.1979 0.038 Uiso 0.9485(6) 1 calc PRD A 1
C13 C 0.2667(3) 0.9641(3) 0.1202(3) 0.0408(9) Uani 0.9485(6) 1 d PDU A 1
H13A H 0.1981 0.9985 0.1156 0.049 Uiso 0.9485(6) 1 calc PRD A 1
H13B H 0.3205 1.0263 0.1583 0.049 Uiso 0.9485(6) 1 calc PRD A 1
C14 C 0.2693(3) 0.9556(3) 0.0191(3) 0.0421(9) Uani 0.9485(6) 1 d PDU A 1
H14A H 0.3430 0.9533 0.0246 0.051 Uiso 0.9485(6) 1 calc PRD A 1
H14B H 0.2379 1.0353 -0.0162 0.051 Uiso 0.9485(6) 1 calc PRD A 1
C15 C 0.2124(3) 0.8380(3) -0.0416(3) 0.0350(8) Uani 0.9485(6) 1 d PDU A 1
H15 H 0.2277 0.8359 -0.1020 0.042 Uiso 0.9485(6) 1 calc PRD A 1
C16 C 0.0929(3) 0.8494(4) -0.0694(3) 0.0493(11) Uani 0.9485(6) 1 d PDU A 1
H16A H 0.0703 0.9344 -0.1002 0.059 Uiso 0.9485(6) 1 calc PRD A 1
H16B H 0.0589 0.7824 -0.1181 0.059 Uiso 0.9485(6) 1 calc PRD A 1
C17 C 0.0534(3) 0.8356(5) 0.0135(4) 0.0503(12) Uani 0.9485(6) 1 d PDU A 1
H17A H -0.0226 0.8194 -0.0139 0.060 Uiso 0.9485(6) 1 calc PRD A 1
H17B H 0.0644 0.9185 0.0488 0.060 Uiso 0.9485(6) 1 calc PRD A 1
C18 C 0.1053(3) 0.7277(4) 0.0858(3) 0.0393(8) Uani 0.9485(6) 1 d PDU A 1
H18A H 0.0745 0.6439 0.0576 0.047 Uiso 0.9485(6) 1 calc PRD A 1
H18B H 0.0897 0.7414 0.1448 0.047 Uiso 0.9485(6) 1 calc PRD A 1
N2 N 0.4190(2) 0.5786(2) 0.11238(18) 0.0217(5) Uani 0.9485(6) 1 d PDU A 1
C21 C 0.3787(2) 0.6759(3) 0.0477(2) 0.0218(5) Uani 0.9485(6) 1 d PDU A 1
C22 C 0.4464(3) 0.7389(4) 0.0110(3) 0.0309(7) Uani 0.9485(6) 1 d PDU A 1
H22 H 0.4202 0.8053 -0.0356 0.037 Uiso 0.9485(6) 1 calc PRD A 1
C23 C 0.5511(3) 0.7056(4) 0.0419(3) 0.0366(8) Uani 0.9485(6) 1 d PDU A 1
H23 H 0.5967 0.7511 0.0184 0.044 Uiso 0.9485(6) 1 calc PRD A 1
C24 C 0.5885(3) 0.6065(4) 0.1064(3) 0.0372(8) Uani 0.9485(6) 1 d PDU A 1
H24 H 0.6594 0.5809 0.1270 0.045 Uiso 0.9485(6) 1 calc PRD A 1
C25 C 0.5203(3) 0.5452(4) 0.1404(2) 0.0310(7) Uani 0.9485(6) 1 d PDU A 1
H25 H 0.5456 0.4769 0.1854 0.037 Uiso 0.9485(6) 1 calc PRD A 1
N3 N 0.2167(2) 0.4616(3) 0.0115(2) 0.0272(5) Uani 0.9485(6) 1 d PDU A 1
C31 C 0.2025(2) 0.5721(3) -0.0415(2) 0.0263(6) Uani 0.9485(6) 1 d PDU A 1
C32 C 0.1514(3) 0.5619(4) -0.1417(3) 0.0371(8) Uani 0.9485(6) 1 d PDU A 1
H32 H 0.1412 0.6368 -0.1807 0.045 Uiso 0.9485(6) 1 calc PRD A 1
C33 C 0.1154(4) 0.4424(5) -0.1845(3) 0.0461(10) Uani 0.9485(6) 1 d PDU A 1
H33 H 0.0814 0.4362 -0.2524 0.055 Uiso 0.9485(6) 1 calc PRD A 1
C34 C 0.1294(4) 0.3345(4) -0.1284(3) 0.0440(10) Uani 0.9485(6) 1 d PDU A 1
H34 H 0.1045 0.2529 -0.1563 0.053 Uiso 0.9485(6) 1 calc PRD A 1
C35 C 0.1804(4) 0.3470(4) -0.0304(3) 0.0372(8) Uani 0.9485(6) 1 d PDU A 1
H35 H 0.1903 0.2725 0.0091 0.045 Uiso 0.9485(6) 1 calc PRD A 1
Pt1A Pt 0.2134(2) 0.7841(3) 0.0159(2) 0.0344(9) Uani 0.0515(6) 1 d PDU A 2
C1A C 0.202(3) 0.883(3) -0.1068(17) 0.043(5) Uani 0.0515(6) 1 d PDU A 2
H1A1 H 0.1294 0.9109 -0.1402 0.065 Uiso 0.0515(6) 1 calc PRD A 2
H1A2 H 0.2228 0.8269 -0.1492 0.065 Uiso 0.0515(6) 1 calc PRD A 2
H1A3 H 0.2472 0.9590 -0.0895 0.065 Uiso 0.0515(6) 1 calc PRD A 2
C2A C 0.0610(14) 0.841(3) -0.009(4) 0.046(6) Uani 0.0515(6) 1 d PDU A 2
H2A1 H 0.0616 0.9138 0.0334 0.069 Uiso 0.0515(6) 1 calc PRD A 2
H2A2 H 0.0223 0.7691 0.0039 0.069 Uiso 0.0515(6) 1 calc PRD A 2
H2A3 H 0.0273 0.8685 -0.0764 0.069 Uiso 0.0515(6) 1 calc PRD A 2
C3A C 0.268(3) 0.954(2) 0.090(3) 0.036(6) Uani 0.0515(6) 1 d PDU A 2
H3A1 H 0.3441 0.9574 0.1096 0.054 Uiso 0.0515(6) 1 calc PRD A 2
H3A2 H 0.2491 0.9574 0.1469 0.054 Uiso 0.0515(6) 1 calc PRD A 2
H3A3 H 0.2371 1.0275 0.0479 0.054 Uiso 0.0515(6) 1 calc PRD A 2
B1A B 0.2995(17) 0.5190(18) 0.1008(15) 0.028(3) Uani 0.0515(6) 1 d PDU A 2
C11A C 0.253(2) 0.612(2) 0.165(2) 0.031(3) Uani 0.0515(6) 1 d PDU A 2
H11A H 0.2313 0.6946 0.1285 0.037 Uiso 0.0515(6) 1 calc PRD A 2
C12A C 0.340(3) 0.648(4) 0.261(2) 0.037(5) Uani 0.0515(6) 1 d PDU A 2
H12C H 0.3624 0.7375 0.2564 0.045 Uiso 0.0515(6) 1 calc PRD A 2
H12D H 0.3102 0.6466 0.3123 0.045 Uiso 0.0515(6) 1 calc PRD A 2
C13A C 0.437(3) 0.562(4) 0.293(4) 0.042(5) Uani 0.0515(6) 1 d PDU A 2
H13C H 0.4868 0.5975 0.2664 0.050 Uiso 0.0515(6) 1 calc PRD A 2
H13D H 0.4698 0.5666 0.3643 0.050 Uiso 0.0515(6) 1 calc PRD A 2
C14A C 0.420(3) 0.420(3) 0.265(2) 0.041(5) Uani 0.0515(6) 1 d PDU A 2
H14C H 0.4018 0.3745 0.3152 0.049 Uiso 0.0515(6) 1 calc PRD A 2
H14D H 0.4864 0.3843 0.2661 0.049 Uiso 0.0515(6) 1 calc PRD A 2
C15A C 0.335(2) 0.388(2) 0.1662(19) 0.039(4) Uani 0.0515(6) 1 d PDU A 2
H15A H 0.3642 0.3256 0.1320 0.047 Uiso 0.0515(6) 1 calc PRD A 2
C16A C 0.237(3) 0.327(3) 0.177(3) 0.041(4) Uani 0.0515(6) 1 d PDU A 2
H16C H 0.1926 0.2918 0.1142 0.049 Uiso 0.0515(6) 1 calc PRD A 2
H16D H 0.2605 0.2536 0.2226 0.049 Uiso 0.0515(6) 1 calc PRD A 2
C17A C 0.170(4) 0.415(4) 0.213(5) 0.040(5) Uani 0.0515(6) 1 d PDU A 2
H17C H 0.2015 0.4186 0.2842 0.048 Uiso 0.0515(6) 1 calc PRD A 2
H17D H 0.1005 0.3746 0.1959 0.048 Uiso 0.0515(6) 1 calc PRD A 2
C18A C 0.155(2) 0.554(4) 0.174(3) 0.036(4) Uani 0.0515(6) 1 d PDU A 2
H18C H 0.1331 0.6084 0.2178 0.043 Uiso 0.0515(6) 1 calc PRD A 2
H18D H 0.0983 0.5544 0.1103 0.043 Uiso 0.0515(6) 1 calc PRD A 2
N2A N 0.3677(12) 0.718(2) 0.043(3) 0.026(2) Uani 0.0515(6) 1 d PDU A 2
C21A C 0.3913(16) 0.595(2) 0.078(3) 0.026(2) Uani 0.0515(6) 1 d PDU A 2
C22A C 0.496(2) 0.556(4) 0.104(4) 0.029(3) Uani 0.0515(6) 1 d PDU A 2
H22A H 0.5198 0.4820 0.1442 0.035 Uiso 0.0515(6) 1 calc PRD A 2
C23A C 0.564(2) 0.625(5) 0.073(5) 0.032(3) Uani 0.0515(6) 1 d PDU A 2
H23A H 0.6323 0.5940 0.0854 0.038 Uiso 0.0515(6) 1 calc PRD A 2
C24A C 0.530(3) 0.737(5) 0.023(5) 0.033(3) Uani 0.0515(6) 1 d PDU A 2
H24A H 0.5695 0.7782 -0.0100 0.040 Uiso 0.0515(6) 1 calc PRD A 2
C25A C 0.438(2) 0.790(3) 0.022(5) 0.030(3) Uani 0.0515(6) 1 d PDU A 2
H25A H 0.4237 0.8780 0.0055 0.036 Uiso 0.0515(6) 1 calc PRD A 2
N3A N 0.164(2) 0.6028(13) -0.0563(16) 0.032(3) Uani 0.0515(6) 1 d PDU A 2
C31A C 0.212(3) 0.4959(15) -0.0068(18) 0.032(3) Uani 0.0515(6) 1 d PDU A 2
C32A C 0.176(6) 0.3758(18) -0.051(3) 0.038(3) Uani 0.0515(6) 1 d PDU A 2
H32A H 0.1894 0.2993 -0.0129 0.046 Uiso 0.0515(6) 1 calc PRD A 2
C33A C 0.121(8) 0.370(3) -0.150(3) 0.040(3) Uani 0.0515(6) 1 d PDU A 2
H33A H 0.0978 0.2897 -0.1814 0.048 Uiso 0.0515(6) 1 calc PRD A 2
C34A C 0.102(7) 0.483(4) -0.202(2) 0.041(3) Uani 0.0515(6) 1 d PDU A 2
H34A H 0.0878 0.4835 -0.2692 0.049 Uiso 0.0515(6) 1 calc PRD A 2
C35A C 0.105(4) 0.595(3) -0.1513(19) 0.038(3) Uani 0.0515(6) 1 d PDU A 2
H35A H 0.0656 0.6677 -0.1834 0.045 Uiso 0.0515(6) 1 calc PRD A 2

loop_
_atom_site_aniso_label
_atom_site_aniso_U_11
_atom_site_aniso_U_22
_atom_site_aniso_U_33
_atom_site_aniso_U_23
_atom_site_aniso_U_13
_atom_site_aniso_U_12
Pt1 0.03734(7) 0.01794(6) 0.02677(6) 0.00108(4) 0.01458(5) -0.00193(5)
C1 0.072(3) 0.0194(15) 0.047(2) 0.0093(15) 0.021(2) 0.0093(17)
C2 0.073(3) 0.038(2) 0.052(2) -0.0007(19) 0.035(2) -0.015(2)
C3 0.059(2) 0.0366(19) 0.0270(16) 0.0060(15) 0.0118(16) -0.0018(18)
B1 0.0177(14) 0.0220(14) 0.0271(15) 0.0002(12) 0.0038(12) 0.0010(12)
C11 0.0235(14) 0.0220(13) 0.0343(16) -0.0037(12) 0.0115(12) -0.0003(11)
C12 0.0324(17) 0.0229(14) 0.0403(18) -0.0091(13) 0.0134(14) -0.0006(12)
C13 0.0384(19) 0.0216(15) 0.054(2) -0.0061(15) 0.0069(17) 0.0037(14)
C14 0.043(2) 0.0216(15) 0.051(2) 0.0088(15) 0.0043(17) 0.0027(14)
C15 0.0328(18) 0.0277(15) 0.0358(17) 0.0089(14) 0.0023(14) 0.0060(13)
C16 0.033(2) 0.039(2) 0.056(2) 0.0023(18) -0.0072(18) 0.0137(16)
C17 0.0229(18) 0.045(2) 0.072(3) -0.010(2) 0.0041(18) 0.0082(15)
C18 0.0241(16) 0.0375(18) 0.058(2) -0.0121(17) 0.0164(16) -0.0004(14)
N2 0.0210(12) 0.0206(11) 0.0210(11) -0.0030(9) 0.0047(9) 0.0028(9)
C21 0.0203(13) 0.0221(13) 0.0215(12) -0.0020(11) 0.0061(10) 0.0004(10)
C22 0.0315(16) 0.0339(16) 0.0292(15) -0.0006(13) 0.0134(13) -0.0053(13)
C23 0.0272(17) 0.050(2) 0.037(2) -0.0106(16) 0.0167(16) -0.0095(15)
C24 0.0223(15) 0.048(2) 0.0384(19) -0.0156(16) 0.0083(13) 0.0025(14)
C25 0.0263(15) 0.0321(15) 0.0276(15) -0.0061(13) 0.0015(12) 0.0084(13)
N3 0.0236(12) 0.0256(12) 0.0347(14) -0.0087(11) 0.0134(11) -0.0053(10)
C31 0.0167(13) 0.0307(15) 0.0306(15) -0.0056(12) 0.0077(11) -0.0002(11)
C32 0.0239(15) 0.050(2) 0.0321(16) -0.0079(15) 0.0036(13) 0.0024(15)
C33 0.0298(19) 0.063(2) 0.0395(19) -0.0235(19) 0.0055(16) -0.0038(19)
C34 0.0306(19) 0.048(2) 0.055(2) -0.0281(18) 0.0167(18) -0.0140(19)
C35 0.0329(17) 0.0311(16) 0.052(2) -0.0150(15) 0.0201(17) -0.0097(15)
Pt1A 0.0245(13) 0.0363(15) 0.0378(15) 0.0134(10) 0.0058(10) 0.0008(10)
C1A 0.038(11) 0.038(9) 0.042(8) 0.013(8) 0.001(9) 0.002(9)
C2A 0.028(7) 0.040(11) 0.063(11) -0.003(10) 0.007(9) 0.007(8)
C3A 0.035(10) 0.023(9) 0.048(10) 0.006(9) 0.011(11) 0.004(8)
B1A 0.029(4) 0.027(4) 0.029(4) -0.004(4) 0.013(4) -0.003(4)
C11A 0.035(6) 0.028(6) 0.033(6) -0.005(5) 0.016(5) -0.001(5)
C12A 0.046(8) 0.032(8) 0.032(7) -0.003(7) 0.011(7) 0.002(7)
C13A 0.052(8) 0.034(8) 0.036(8) 0.001(8) 0.011(8) 0.006(8)
C14A 0.051(8) 0.031(7) 0.038(7) 0.002(7) 0.014(7) 0.005(7)
C15A 0.046(7) 0.030(6) 0.043(6) 0.001(5) 0.016(6) 0.003(6)
C16A 0.053(7) 0.028(7) 0.045(8) 0.000(7) 0.022(7) -0.002(7)
C17A 0.052(8) 0.029(8) 0.044(9) -0.003(8) 0.025(7) -0.004(8)
C18A 0.044(7) 0.030(8) 0.040(8) -0.004(8) 0.024(6) -0.003(7)
N2A 0.025(4) 0.027(4) 0.026(4) -0.002(4) 0.007(4) -0.001(4)
C21A 0.024(4) 0.027(4) 0.025(4) -0.005(4) 0.006(4) 0.001(4)
C22A 0.024(4) 0.031(4) 0.027(4) -0.006(4) 0.005(4) 0.002(4)
C23A 0.025(4) 0.039(4) 0.031(4) -0.008(4) 0.010(4) -0.001(4)
C24A 0.027(4) 0.040(5) 0.032(5) -0.006(4) 0.012(4) -0.004(5)
C25A 0.026(4) 0.035(5) 0.029(5) -0.004(5) 0.011(4) -0.005(4)
N3A 0.022(4) 0.038(4) 0.033(4) -0.004(4) 0.009(4) -0.002(4)
C31A 0.025(4) 0.035(4) 0.035(4) -0.009(4) 0.011(4) -0.004(4)
C32A 0.029(4) 0.041(4) 0.044(4) -0.016(4) 0.013(4) -0.008(4)
C33A 0.030(5) 0.046(5) 0.045(5) -0.020(4) 0.013(5) -0.009(5)
C34A 0.028(5) 0.051(5) 0.041(5) -0.016(4) 0.009(5) -0.005(5)
C35A 0.025(5) 0.048(4) 0.037(4) -0.009(4) 0.007(5) -0.002(5)

loop_
_atom_type_symbol
_atom_type_description
_atom_type_scat_dispersion_real
_atom_type_scat_dispersion_imag
_atom_type_scat_source
C C 0.0033 0.0016 'International Tables Vol C Tables 4.2.6.8 and 6.1.1.4'
H H 0.0000 0.0000 'International Tables Vol C Tables 4.2.6.8 and 6.1.1.4'
B B 0.0013 0.0007 'International Tables Vol C Tables 4.2.6.8 and 6.1.1.4'
N N 0.0061 0.0033 'International Tables Vol C Tables 4.2.6.8 and 6.1.1.4'
Pt Pt -1.7033 8.3905 'International Tables Vol C Tables 4.2.6.8 and 6.1.1.4'

loop_
_geom_angle_atom_site_label_1
_geom_angle_atom_site_label_2
_geom_angle_atom_site_label_3
_geom_angle
C1 Pt1 C3 87.60(17)
C1 Pt1 C2 87.88(19)
C3 Pt1 C2 89.8(2)
C1 Pt1 N2 95.03(15)
C3 Pt1 N2 91.59(14)
C2 Pt1 N2 176.83(16)
C1 Pt1 N3 95.89(15)
C3 Pt1 N3 175.73(13)
C2 Pt1 N3 92.82(17)
N2 Pt1 N3 85.65(10)
C1 Pt1 H11 173.6(12)
C3 Pt1 H11 89.3(12)
C2 Pt1 H11 86.6(12)
N2 Pt1 H11 90.6(12)
N3 Pt1 H11 87.5(12)
Pt1 C1 H1A 109.5
Pt1 C1 H1B 109.5
H1A C1 H1B 109.5
Pt1 C1 H1C 109.5
H1A C1 H1C 109.5
H1B C1 H1C 109.5
Pt1 C2 H2A 109.5
Pt1 C2 H2B 109.5
H2A C2 H2B 109.5
Pt1 C2 H2C 109.5
H2A C2 H2C 109.5
H2B C2 H2C 109.5
Pt1 C3 H3A 109.5
Pt1 C3 H3B 109.5
H3A C3 H3B 109.5
Pt1 C3 H3C 109.5
H3A C3 H3C 109.5
H3B C3 H3C 109.5
C21 B1 C31 102.2(2)
C21 B1 C15 115.3(3)
C31 B1 C15 115.0(3)
C21 B1 C11 110.6(3)
C31 B1 C11 111.1(3)
C15 B1 C11 103.0(3)
C18 C11 C12 114.9(3)
C18 C11 B1 110.7(3)
C12 C11 B1 109.9(3)
C18 C11 H11 97(2)
C12 C11 H11 105(2)
B1 C11 H11 118(2)
C13 C12 C11 114.2(3)
C13 C12 H12A 108.7
C11 C12 H12A 108.7
C13 C12 H12B 108.7
C11 C12 H12B 108.7
H12A C12 H12B 107.6
C14 C13 C12 114.3(3)
C14 C13 H13A 108.7
C12 C13 H13A 108.7
C14 C13 H13B 108.7
C12 C13 H13B 108.7
H13A C13 H13B 107.6
C13 C14 C15 115.7(3)
C13 C14 H14A 108.4
C15 C14 H14A 108.4
C13 C14 H14B 108.4
C15 C14 H14B 108.4
H14A C14 H14B 107.4
C14 C15 C16 111.0(3)
C14 C15 B1 110.6(3)
C16 C15 B1 109.9(3)
C14 C15 H15 108.4
C16 C15 H15 108.4
B1 C15 H15 108.4
C17 C16 C15 115.8(3)
C17 C16 H16A 108.3
C15 C16 H16A 108.3
C17 C16 H16B 108.3
C15 C16 H16B 108.3
H16A C16 H16B 107.4
C16 C17 C18 115.0(3)
C16 C17 H17A 108.5
C18 C17 H17A 108.5
C16 C17 H17B 108.5
C18 C17 H17B 108.5
H17A C17 H17B 107.5
C17 C18 C11 113.6(3)
C17 C18 H18A 108.9
C11 C18 H18A 108.9
C17 C18 H18B 108.9
C11 C18 H18B 108.9
H18A C18 H18B 107.7
C25 N2 C21 121.0(3)
C25 N2 Pt1 123.6(2)
C21 N2 Pt1 115.3(2)
N2 C21 C22 117.6(3)
N2 C21 B1 116.1(3)
C22 C21 B1 126.3(3)
C23 C22 C21 120.9(3)
C23 C22 H22 119.5
C21 C22 H22 119.5
C24 C23 C22 119.7(3)
C24 C23 H23 120.1
C22 C23 H23 120.1
C23 C24 C25 118.2(3)
C23 C24 H24 120.9
C25 C24 H24 120.9
N2 C25 C24 122.5(3)
N2 C25 H25 118.8
C24 C25 H25 118.8
C35 N3 C31 121.3(3)
C35 N3 Pt1 123.8(3)
C31 N3 Pt1 114.7(2)
N3 C31 C32 117.6(3)
N3 C31 B1 116.5(3)
C32 C31 B1 125.8(3)
C33 C32 C31 120.6(4)
C33 C32 H32 119.7
C31 C32 H32 119.7
C34 C33 C32 119.8(4)
C34 C33 H33 120.1
C32 C33 H33 120.1
C33 C34 C35 118.5(4)
C33 C34 H34 120.8
C35 C34 H34 120.8
N3 C35 C34 122.2(4)
N3 C35 H35 118.9
C34 C35 H35 118.9

loop_
_geom_bond_atom_site_label_1
_geom_bond_atom_site_label_2
_geom_bond_distance
Pt1 C1 2.046(4)
Pt1 C3 2.068(4)
Pt1 C2 2.084(4)
Pt1 N2 2.130(3)
Pt1 N3 2.147(3)
Pt1 H11 1.99(4)
C1 H1A 0.9800
C1 H1B 0.9800
C1 H1C 0.9800
C2 H2A 0.9800
C2 H2B 0.9800
C2 H2C 0.9800
C3 H3A 0.9800
C3 H3B 0.9800
C3 H3C 0.9800
B1 C21 1.634(5)
B1 C31 1.636(5)
B1 C15 1.637(5)
B1 C11 1.646(5)
C11 C18 1.540(5)
C11 C12 1.541(4)
C11 H11 0.96(4)
C12 C13 1.536(5)
C12 H12A 0.9900
C12 H12B 0.9900
C13 C14 1.526(6)
C13 H13A 0.9900
C13 H13B 0.9900
C14 C15 1.550(5)
C14 H14A 0.9900
C14 H14B 0.9900
C15 C16 1.550(5)
C15 H15 1.0000
C16 C17 1.531(7)
C16 H16A 0.9900
C16 H16B 0.9900
C17 C18 1.537(6)
C17 H17A 0.9900
C17 H17B 0.9900
C18 H18A 0.9900
C18 H18B 0.9900
N2 C25 1.350(4)
N2 C21 1.365(4)
C21 C22 1.405(4)
C22 C23 1.391(5)
C22 H22 0.9500
C23 C24 1.372(6)
C23 H23 0.9500
C24 C25 1.377(5)
C24 H24 0.9500
C25 H25 0.9500
N3 C35 1.350(4)
N3 C31 1.364(4)
C31 C32 1.404(5)
C32 C33 1.399(6)
C32 H32 0.9500
C33 C34 1.369(7)
C33 H33 0.9500
C34 C35 1.378(6)
C34 H34 0.9500
C35 H35 0.9500

loop_
_geom_torsion_atom_site_label_1
_geom_torsion_atom_site_label_2
_geom_torsion_atom_site_label_3
_geom_torsion_atom_site_label_4
_geom_torsion
C21 B1 C11 C18 -172.0(3)
C31 B1 C11 C18 -59.3(3)
C15 B1 C11 C18 64.3(3)
C21 B1 C11 C12 60.0(3)
C31 B1 C11 C12 172.7(3)
C15 B1 C11 C12 -63.7(3)
C18 C11 C12 C13 -68.0(4)
B1 C11 C12 C13 57.6(4)
C11 C12 C13 C14 -44.7(5)
C12 C13 C14 C15 42.6(5)
C13 C14 C15 C16 68.9(4)
C13 C14 C15 B1 -53.4(4)
C21 B1 C15 C14 -59.3(4)
C31 B1 C15 C14 -177.8(3)
C11 B1 C15 C14 61.2(4)
C21 B1 C15 C16 177.7(3)
C31 B1 C15 C16 59.2(4)
C11 B1 C15 C16 -61.7(4)
C14 C15 C16 C17 -69.0(4)
B1 C15 C16 C17 53.7(5)
C15 C16 C17 C18 -42.2(5)
C16 C17 C18 C11 43.1(5)
C12 C11 C18 C17 68.8(4)
B1 C11 C18 C17 -56.5(4)
C25 N2 C21 C22 0.6(4)
Pt1 N2 C21 C22 -178.1(2)
C25 N2 C21 B1 178.1(3)
Pt1 N2 C21 B1 -0.5(3)
C31 B1 C21 N2 -67.0(3)
C15 B1 C21 N2 167.6(3)
C11 B1 C21 N2 51.4(4)
C31 B1 C21 C22 110.4(3)
C15 B1 C21 C22 -15.1(5)
C11 B1 C21 C22 -131.3(3)
N2 C21 C22 C23 -1.9(5)
B1 C21 C22 C23 -179.2(3)
C21 C22 C23 C24 2.5(6)
C22 C23 C24 C25 -1.6(6)
C21 N2 C25 C24 0.2(5)
Pt1 N2 C25 C24 178.8(3)
C23 C24 C25 N2 0.3(5)
C35 N3 C31 C32 -1.8(5)
Pt1 N3 C31 C32 173.3(2)
C35 N3 C31 B1 -177.7(3)
Pt1 N3 C31 B1 -2.6(3)
C21 B1 C31 N3 69.0(3)
C15 B1 C31 N3 -165.4(3)
C11 B1 C31 N3 -49.0(4)
C21 B1 C31 C32 -106.6(3)
C15 B1 C31 C32 19.0(5)
C11 B1 C31 C32 135.4(3)
N3 C31 C32 C33 0.8(5)
B1 C31 C32 C33 176.3(4)
C31 C32 C33 C34 0.5(6)
C32 C33 C34 C35 -0.9(7)
C31 N3 C35 C34 1.4(6)
Pt1 N3 C35 C34 -173.3(4)
C33 C34 C35 N3 0.0(7)
